data_8107197
loop_
_publ_author_name
'Zhang, Guo-tao'
'Wang, Hua'
'Li, Hong-ya'
'Yan, Biao'

_publ_section_title
;
 Crystal structure of the double salt
 bis(5-amino-1,2,4-triazol-4-ium-3-yl)methane hydrogen oxalate
 hemioxalate, C8H11N8O6
;
_journal_issue 4
_journal_name_full 'Zeitschrift f\"ur Kristallographie - New Crystal Structures'
_journal_page_first 715
_journal_page_last 717
_journal_paper_doi 10.1515/ncrs-2022-0188
_journal_volume 237
_journal_year 2022
_chemical_formula_moiety
;
C5 H10 N8 2+,C2 H1 O4 1-,0.5(C2 O4 1-) 
;
_chemical_formula_sum 'C8 H11 N8 O6'
_chemical_formula_weight 315.25
_chemical_name_systematic
; 
 bis(5-amino-1,2,4-triazol-4-ium-3-yl)methane hydrogen oxalate hemioxalate
;
_space_group_crystal_system monoclinic
_space_group_IT_number 14
_space_group_name_Hall '-P 2yn'
_space_group_name_H-M_alt 'P 1 21/n 1'
_atom_sites_solution_hydrogens difmap
_atom_sites_solution_primary direct
_atom_sites_solution_secondary difmap
_cell_angle_alpha 90
_cell_angle_beta 101.013(2)
_cell_angle_gamma 90
_cell_formula_units_Z 4
_cell_length_a 5.6348(8)
_cell_length_b 19.485(3)
_cell_length_c 11.5316(17)
_cell_measurement_reflns_used 2305
_cell_measurement_temperature 296(2)
_cell_measurement_theta_max 26.47
_cell_measurement_theta_min 2.76
_cell_volume 1242.8(3)
_computing_cell_refinement 'SAINT (Bruker, 2009)'
_computing_data_collection 'APEX2 (Bruker, 2009)'
_computing_data_reduction 'SAINT (Bruker, 2009)'
_computing_molecular_graphics 'SHELXTL (Sheldrick, 2008)'
_computing_publication_material 'SHELXTL (Sheldrick, 2008)'
_computing_structure_refinement 'SHELXL-2018/3 (Sheldrick, 2015)'
_computing_structure_solution 'SHELXS-97 (Sheldrick, 2008)'
_diffrn_ambient_temperature 296(2)
_diffrn_measured_fraction_theta_full 0.998
_diffrn_measured_fraction_theta_max 0.972
_diffrn_measurement_device_type 'Bruker APEX-II CCD'
_diffrn_measurement_method '\f and \w scans'
_diffrn_radiation_type MoK\a
_diffrn_radiation_wavelength 0.71073
_diffrn_reflns_av_R_equivalents 0.0255
_diffrn_reflns_av_unetI/netI 0.0307
_diffrn_reflns_Laue_measured_fraction_full 0.998
_diffrn_reflns_Laue_measured_fraction_max 0.972
_diffrn_reflns_limit_h_max 7
_diffrn_reflns_limit_h_min -6
_diffrn_reflns_limit_k_max 25
_diffrn_reflns_limit_k_min -20
_diffrn_reflns_limit_l_max 14
_diffrn_reflns_limit_l_min -15
_diffrn_reflns_number 7096
_diffrn_reflns_point_group_measured_fraction_full 0.998
_diffrn_reflns_point_group_measured_fraction_max 0.972
_diffrn_reflns_theta_full 25.242
_diffrn_reflns_theta_max 27.610
_diffrn_reflns_theta_min 2.758
_exptl_absorpt_coefficient_mu 0.145
_exptl_absorpt_correction_T_max 0.980
_exptl_absorpt_correction_T_min 0.953
_exptl_absorpt_correction_type multi-scan
_exptl_absorpt_process_details '(SADABS; Sheldrick, 2009)'
_exptl_crystal_colour colourless
_exptl_crystal_density_diffrn 1.685
_exptl_crystal_density_method 'not measured'
_exptl_crystal_description block
_exptl_crystal_F_000 652
_exptl_crystal_size_max 0.368
_exptl_crystal_size_mid 0.276
_exptl_crystal_size_min 0.142
_refine_diff_density_max 0.194
_refine_diff_density_min -0.252
_refine_diff_density_rms 0.058
_refine_ls_extinction_coef .
_refine_ls_extinction_method none
_refine_ls_goodness_of_fit_ref 1.060
_refine_ls_hydrogen_treatment refall
_refine_ls_matrix_type full
_refine_ls_number_parameters 243
_refine_ls_number_reflns 2808
_refine_ls_number_restraints 1
_refine_ls_restrained_S_all 1.060
_refine_ls_R_factor_all 0.0504
_refine_ls_R_factor_gt 0.0396
_refine_ls_shift/su_max 0.000
_refine_ls_shift/su_mean 0.000
_refine_ls_structure_factor_coef Fsqd
_refine_ls_weighting_details 'w=1/[\s^2^(Fo^2^)+(0.0536P)^2^+0.1493P] where P=(Fo^2^+2Fc^2^)/3'
_refine_ls_weighting_scheme calc
_refine_ls_wR_factor_gt 0.0976
_refine_ls_wR_factor_ref 0.1039
_reflns_Friedel_coverage 0.000
_reflns_Friedel_fraction_full .
_reflns_Friedel_fraction_max .
_reflns_number_gt 2258
_reflns_number_total 2808
_reflns_threshold_expression 'I > 2\s(I)'
_cod_data_source_file suppl_j_ncrs-2022-0188_suppl.cif
_cod_data_source_block YS
_cod_original_sg_symbol_H-M 'P 21/n'
_cod_database_code 8107197
_shelx_space_group_comment
; 
The symmetry employed for this shelxl refinement is uniquely defined 
by the following loop, which should always be used as a source of 
symmetry information in preference to the above space-group names. 
They are only intended as comments. 
;
_shelx_estimated_absorpt_t_min 0.949
_shelx_estimated_absorpt_t_max 0.980

loop_
_space_group_symop_operation_xyz
'x, y, z'
'-x+1/2, y+1/2, -z+1/2'
'-x, -y, -z'
'x-1/2, -y-1/2, z-1/2'

loop_
_atom_site_label
_atom_site_type_symbol
_atom_site_fract_x
_atom_site_fract_y
_atom_site_fract_z
_atom_site_U_iso_or_equiv
_atom_site_adp_type
_atom_site_occupancy
_atom_site_site_symmetry_order
_atom_site_calc_flag
_atom_site_refinement_flags_posn
_atom_site_refinement_flags_adp
_atom_site_refinement_flags_occupancy
_atom_site_disorder_assembly
_atom_site_disorder_group
C1 C 0.1276(3) 0.25988(7) 0.40800(12) 0.0280(3) Uani 1 1 d . . . . .
C2 C 0.4367(3) 0.19870(7) 0.49056(12) 0.0272(3) Uani 1 1 d . . . . .
C3 C 0.6448(3) 0.15019(9) 0.50425(14) 0.0348(4) Uani 1 1 d . . . . .
H3A H 0.608(4) 0.1142(10) 0.4450(16) 0.049(5) Uiso 1 1 d . . . . .
H3B H 0.786(4) 0.1748(9) 0.4923(16) 0.044(5) Uiso 1 1 d . . . . .
C4 C 0.6985(3) 0.11877(8) 0.62456(13) 0.0310(3) Uani 1 1 d . . . . .
C5 C 0.6522(3) 0.05632(7) 0.77502(13) 0.0320(3) Uani 1 1 d . . . . .
C6 C 0.0030(3) 0.10290(7) 0.13383(12) 0.0306(3) Uani 1 1 d . . . . .
C7 C 0.2004(3) 0.14191(8) 0.08432(12) 0.0314(3) Uani 1 1 d . . . . .
C8 C 0.0189(3) 0.02596(8) 0.45215(13) 0.0329(3) Uani 1 1 d . . . . .
O1 O -0.1230(2) 0.05986(6) 0.07569(10) 0.0440(3) Uani 1 1 d . . . . .
O2 O -0.0087(3) 0.12053(7) 0.23992(10) 0.0506(4) Uani 1 1 d D . . . .
H2 H -0.070(5) 0.0867(10) 0.275(2) 0.110(10) Uiso 1 1 d D . . . .
O3 O 0.1993(2) 0.13452(7) -0.02278(9) 0.0494(3) Uani 1 1 d . . . . .
O4 O 0.3493(2) 0.17700(6) 0.15438(9) 0.0365(3) Uani 1 1 d . . . . .
O5 O 0.2007(3) 0.06157(8) 0.47122(12) 0.0641(4) Uani 1 1 d . . . . .
O6 O -0.1458(2) 0.02807(6) 0.36035(9) 0.0384(3) Uani 1 1 d . . . . .
N1 N 0.1635(2) 0.26599(7) 0.52508(10) 0.0307(3) Uani 1 1 d . . . . .
H1 H 0.063(4) 0.2880(10) 0.5663(17) 0.050(5) Uiso 1 1 d . . . . .
N2 N 0.3582(2) 0.22682(6) 0.57786(10) 0.0307(3) Uani 1 1 d . . . . .
N3 N 0.3035(2) 0.21850(6) 0.38434(10) 0.0283(3) Uani 1 1 d . . . . .
H3 H 0.310(4) 0.2034(10) 0.3128(18) 0.050(5) Uiso 1 1 d . . . . .
N4 N -0.0496(3) 0.28839(8) 0.33243(12) 0.0417(4) Uani 1 1 d . . . . .
H4A H -0.152(4) 0.3144(11) 0.3634(18) 0.061(6) Uiso 1 1 d . . . . .
H4B H -0.065(4) 0.2813(10) 0.254(2) 0.055(6) Uiso 1 1 d . . . . .
N5 N 0.8560(2) 0.09183(7) 0.79969(12) 0.0361(3) Uani 1 1 d . . . . .
H5 H 0.963(4) 0.0964(10) 0.8718(18) 0.053(5) Uiso 1 1 d . . . . .
N6 N 0.8865(2) 0.13246(7) 0.70495(11) 0.0369(3) Uani 1 1 d . . . . .
N7 N 0.5498(2) 0.07197(6) 0.66370(11) 0.0331(3) Uani 1 1 d . . . . .
H7 H 0.415(4) 0.0549(11) 0.622(2) 0.066(7) Uiso 1 1 d . . . . .
N8 N 0.5715(3) 0.01313(8) 0.84789(14) 0.0444(4) Uani 1 1 d . . . . .
H8A H 0.649(4) 0.0123(10) 0.921(2) 0.057(6) Uiso 1 1 d . . . . .
H8B H 0.425(4) -0.0044(11) 0.8271(18) 0.061(6) Uiso 1 1 d . . . . .

loop_
_atom_site_aniso_label
_atom_site_aniso_U_11
_atom_site_aniso_U_22
_atom_site_aniso_U_33
_atom_site_aniso_U_23
_atom_site_aniso_U_13
_atom_site_aniso_U_12
O4 0.0371(6) 0.0455(6) 0.0267(5) -0.0043(5) 0.0054(5) -0.0119(5)
O1 0.0462(7) 0.0504(7) 0.0343(6) -0.0075(5) 0.0051(5) -0.0172(6)
N3 0.0344(7) 0.0325(6) 0.0179(6) -0.0029(5) 0.0049(5) -0.0001(5)
N1 0.0351(7) 0.0374(7) 0.0191(6) -0.0023(5) 0.0042(5) 0.0042(6)
O3 0.0485(8) 0.0770(9) 0.0229(6) -0.0044(5) 0.0071(5) -0.0258(6)
N6 0.0324(7) 0.0433(7) 0.0338(7) 0.0016(6) 0.0034(6) -0.0038(6)
N7 0.0299(7) 0.0350(7) 0.0307(7) -0.0023(5) -0.0033(6) -0.0036(6)
O2 0.0736(9) 0.0532(8) 0.0279(6) -0.0067(5) 0.0174(6) -0.0285(7)
N2 0.0329(7) 0.0371(7) 0.0211(6) -0.0011(5) 0.0028(5) 0.0017(5)
C1 0.0346(8) 0.0304(7) 0.0192(7) -0.0006(5) 0.0056(6) -0.0032(6)
C7 0.0336(8) 0.0367(8) 0.0222(7) 0.0006(6) 0.0012(6) -0.0010(6)
N5 0.0329(7) 0.0438(8) 0.0285(7) 0.0012(6) -0.0019(6) -0.0045(6)
C6 0.0355(8) 0.0315(7) 0.0231(7) 0.0018(6) 0.0010(6) -0.0017(6)
N8 0.0425(9) 0.0502(9) 0.0371(8) 0.0062(7) -0.0004(7) -0.0111(7)
C2 0.0299(7) 0.0300(7) 0.0216(7) -0.0010(5) 0.0045(6) -0.0041(6)
C4 0.0292(8) 0.0328(8) 0.0305(8) -0.0035(6) 0.0039(6) 0.0022(6)
C3 0.0344(9) 0.0415(9) 0.0291(8) -0.0006(7) 0.0077(7) 0.0023(7)
N4 0.0470(9) 0.0555(9) 0.0212(7) 0.0005(6) 0.0035(6) 0.0157(7)
C5 0.0314(8) 0.0318(7) 0.0305(8) -0.0032(6) -0.0001(6) -0.0004(6)
O6 0.0384(6) 0.0474(7) 0.0266(6) 0.0020(5) -0.0009(5) -0.0090(5)
O5 0.0547(8) 0.0767(9) 0.0502(8) 0.0239(7) -0.0167(6) -0.0354(7)
C8 0.0334(8) 0.0354(8) 0.0288(8) -0.0027(6) 0.0034(6) -0.0028(6)

loop_
_atom_type_symbol
_atom_type_description
_atom_type_scat_dispersion_real
_atom_type_scat_dispersion_imag
_atom_type_scat_source
C C 0.0033 0.0016 'International Tables Vol C Tables 4.2.6.8 and 6.1.1.4'
H H 0.0000 0.0000 'International Tables Vol C Tables 4.2.6.8 and 6.1.1.4'
N N 0.0061 0.0033 'International Tables Vol C Tables 4.2.6.8 and 6.1.1.4'
O O 0.0106 0.0060 'International Tables Vol C Tables 4.2.6.8 and 6.1.1.4'

loop_
_geom_angle_atom_site_label_1
_geom_angle_atom_site_label_2
_geom_angle_atom_site_label_3
_geom_angle
_geom_angle_site_symmetry_1
_geom_angle_site_symmetry_3
C1 N3 C2 106.71(12) . .
C1 N3 H3 123.6(13) . .
C2 N3 H3 129.1(13) . .
C1 N1 N2 110.61(12) . .
C1 N1 H1 125.5(12) . .
N2 N1 H1 123.4(12) . .
C4 N6 N5 103.83(13) . .
C5 N7 C4 106.77(13) . .
C5 N7 H7 127.2(15) . .
C4 N7 H7 126.1(15) . .
C6 O2 H2 109.7(19) . .
C2 N2 N1 104.60(11) . .
N4 C1 N1 125.64(15) . .
N4 C1 N3 127.85(13) . .
N1 C1 N3 106.50(13) . .
O3 C7 O4 125.50(15) . .
O3 C7 C6 116.33(13) . .
O4 C7 C6 118.16(13) . .
C5 N5 N6 111.22(13) . .
C5 N5 H5 128.7(12) . .
N6 N5 H5 119.5(12) . .
O1 C6 O2 125.41(15) . .
O1 C6 C7 121.49(13) . .
O2 C6 C7 113.10(13) . .
C5 N8 H8B 119.2(14) . .
C5 N8 H8A 116.9(14) . .
H8B N8 H8A 122(2) . .
N2 C2 N3 111.53(13) . .
N2 C2 C3 124.34(13) . .
N3 C2 C3 124.13(13) . .
N6 C4 N7 111.65(13) . .
N6 C4 C3 124.99(15) . .
N7 C4 C3 123.35(14) . .
C2 C3 C4 111.97(13) . .
C2 C3 H3A 109.0(12) . .
C4 C3 H3A 109.6(11) . .
C2 C3 H3B 109.0(11) . .
C4 C3 H3B 108.1(11) . .
H3A C3 H3B 109.1(15) . .
C1 N4 H4B 120.9(13) . .
C1 N4 H4A 116.2(13) . .
H4B N4 H4A 122.9(19) . .
N5 C5 N8 125.60(15) . .
N5 C5 N7 106.52(13) . .
N8 C5 N7 127.87(15) . .
O5 C8 O6 125.91(15) . .
O5 C8 C8 118.01(17) . 3_556
O6 C8 C8 116.08(17) . 3_556

loop_
_geom_bond_atom_site_label_1
_geom_bond_atom_site_label_2
_geom_bond_distance
_geom_bond_site_symmetry_2
O4 C7 1.2511(18) .
O1 C6 1.2145(18) .
N3 C1 1.346(2) .
N3 C2 1.3643(18) .
N3 H3 0.88(2) .
N1 C1 1.3318(18) .
N1 N2 1.3789(18) .
N1 H1 0.91(2) .
O3 C7 1.2422(18) .
N6 C4 1.295(2) .
N6 N5 1.3862(18) .
N7 C5 1.3382(19) .
N7 C4 1.372(2) .
N7 H7 0.88(2) .
O2 C6 1.2845(18) .
O2 H2 0.880(10) .
N2 C2 1.2961(18) .
C1 N4 1.316(2) .
C7 C6 1.544(2) .
N5 C5 1.325(2) .
N5 H5 0.93(2) .
N8 C5 1.329(2) .
N8 H8B 0.88(2) .
N8 H8A 0.87(2) .
C2 C3 1.491(2) .
C4 C3 1.494(2) .
C3 H3A 0.973(19) .
C3 H3B 0.96(2) .
N4 H4B 0.90(2) .
N4 H4A 0.89(2) .
O6 C8 1.2683(18) .
O5 C8 1.2220(19) .
C8 C8 1.542(3) 3_556

loop_
_geom_hbond_atom_site_label_D
_geom_hbond_atom_site_label_H
_geom_hbond_atom_site_label_A
_geom_hbond_distance_DH
_geom_hbond_distance_HA
_geom_hbond_distance_DA
_geom_hbond_angle_DHA
_geom_hbond_site_symmetry_A
_geom_hbond_publ_flag
N4 H4B N2 0.90(2) 2.01(2) 2.8970(19) 171.9(19) 4_565 yes
N4 H4A O3 0.89(2) 1.96(2) 2.820(2) 161.6(19) 4_566 yes
N1 H1 O4 0.91(2) 1.85(2) 2.7568(17) 173.7(18) 4_566 yes
N1 H1 O3 0.91(2) 2.59(2) 3.2176(18) 126.1(15) 4_566 yes
N8 H8B O1 0.88(2) 2.46(2) 3.168(2) 137.5(18) 3_556 yes
N8 H8B O6 0.88(2) 2.46(2) 3.157(2) 135.9(18) 3_556 yes
N3 H3 O4 0.88(2) 1.95(2) 2.8308(16) 174.2(19) . yes
N3 H3 O2 0.88(2) 2.44(2) 2.8971(17) 112.5(16) . yes
N5 H5 O1 0.93(2) 2.588(19) 3.2230(18) 125.7(15) 1_656 yes
N5 H5 O3 0.93(2) 1.79(2) 2.6666(18) 156.4(18) 1_656 yes
N8 H8A O1 0.87(2) 2.20(2) 2.994(2) 152.4(19) 1_656 yes
N7 H7 O6 0.88(2) 2.25(2) 2.9692(18) 138.3(19) 3_556 yes
N7 H7 O5 0.88(2) 1.92(2) 2.6773(18) 142(2) . yes
O2 H2 O6 0.880(10) 1.615(11) 2.4862(16) 170(3) . yes

loop_
_geom_torsion_atom_site_label_1
_geom_torsion_atom_site_label_2
_geom_torsion_atom_site_label_3
_geom_torsion_atom_site_label_4
_geom_torsion
_geom_torsion_site_symmetry_1
_geom_torsion_site_symmetry_2
_geom_torsion_site_symmetry_3
_geom_torsion_site_symmetry_4
C1 N1 N2 C2 0.81(16) . . . .
N2 N1 C1 N4 177.01(15) . . . .
N2 N1 C1 N3 -1.94(16) . . . .
C2 N3 C1 N4 -176.68(15) . . . .
C2 N3 C1 N1 2.24(16) . . . .
C4 N6 N5 C5 -1.09(17) . . . .
O3 C7 C6 O1 10.4(2) . . . .
O4 C7 C6 O1 -168.44(15) . . . .
O3 C7 C6 O2 -170.25(15) . . . .
O4 C7 C6 O2 11.0(2) . . . .
N1 N2 C2 N3 0.65(16) . . . .
N1 N2 C2 C3 -178.72(14) . . . .
C1 N3 C2 N2 -1.84(16) . . . .
C1 N3 C2 C3 177.52(14) . . . .
N5 N6 C4 N7 0.44(16) . . . .
N5 N6 C4 C3 179.56(14) . . . .
C5 N7 C4 N6 0.33(17) . . . .
C5 N7 C4 C3 -178.81(14) . . . .
N2 C2 C3 C4 19.8(2) . . . .
N3 C2 C3 C4 -159.51(14) . . . .
N6 C4 C3 C2 -109.19(18) . . . .
N7 C4 C3 C2 69.83(19) . . . .
N6 N5 C5 N8 -179.61(15) . . . .
N6 N5 C5 N7 1.31(17) . . . .
C4 N7 C5 N5 -0.99(16) . . . .
C4 N7 C5 N8 179.96(16) . . . .
